data_7128192
loop_
_publ_author_name
'Do, Jean-Louis'
'Titi, Hatem M.'
'Cuccia, Louis A.'
'Fri\<s\<ci\'c, Tomislav'

_publ_section_title
;
 A new class of anionic metallohelicates based on salicylic and
 terephthalic acid units, accessible in solution and by mechanochemistry.
;
_journal_issue 42
_journal_name_full 'Chemical communications (Cambridge, England)'
_journal_page_first 5143
_journal_page_last 5146
_journal_paper_doi 10.1039/d0cc08180a
_journal_volume 57
_journal_year 2021
_chemical_formula_sum 'C84 H86 Fe2 N12 O26'
_chemical_formula_weight 1791.34
_chemical_name_systematic '(H2TMEDA)3Fe2(N,N'-bis(3-carboxylate-2-hydroxyphenyl)terephthalamide )3.DMF'
_space_group_crystal_system orthorhombic
_space_group_IT_number 34
_space_group_name_Hall 'P 2 -2n'
_space_group_name_H-M_alt 'P n n 2'
_atom_sites_solution_hydrogens geom
_atom_sites_solution_primary iterative
_atom_sites_solution_secondary difmap
_audit_creation_method SHELXL-2017/1
_audit_update_record
;
2021-04-08 deposited with the CCDC.	2021-04-15 downloaded from the CCDC.
;
_cell_angle_alpha 90
_cell_angle_beta 90
_cell_angle_gamma 90
_cell_formula_units_Z 2
_cell_length_a 23.0817(5)
_cell_length_b 23.3506(5)
_cell_length_c 10.0089(2)
_cell_measurement_reflns_used 7312
_cell_measurement_temperature 150(2)
_cell_measurement_theta_max 72.397
_cell_measurement_theta_min 2.692
_cell_volume 5394.5(2)
_computing_cell_refinement 'Bruker APEX3'
_computing_data_collection 'Bruker APEX3'
_computing_data_reduction 'Bruker APEX3'
_computing_molecular_graphics 'Mercury 4.0 (Wood 2020)'
_computing_publication_material 'enCIFer 2020.2.0'
_computing_structure_refinement 'SHELXL-2017/1 (Sheldrick, 2017)'
_computing_structure_solution 'SHELXT 2014/5 (Sheldrick, 2014)'
_diffrn_ambient_temperature 150(2)
_diffrn_measured_fraction_theta_full 0.998
_diffrn_measured_fraction_theta_max 0.998
_diffrn_measurement_device_type 'Bruker AXS D8'
_diffrn_measurement_method '\f and \w scans'
_diffrn_radiation_type CuK\a
_diffrn_radiation_wavelength 1.54178
_diffrn_reflns_av_R_equivalents 0.0962
_diffrn_reflns_av_unetI/netI 0.0637
_diffrn_reflns_Laue_measured_fraction_full 0.998
_diffrn_reflns_Laue_measured_fraction_max 0.998
_diffrn_reflns_limit_h_max 28
_diffrn_reflns_limit_h_min -28
_diffrn_reflns_limit_k_max 28
_diffrn_reflns_limit_k_min -28
_diffrn_reflns_limit_l_max 10
_diffrn_reflns_limit_l_min -12
_diffrn_reflns_number 81953
_diffrn_reflns_point_group_measured_fraction_full 0.999
_diffrn_reflns_point_group_measured_fraction_max 0.998
_diffrn_reflns_theta_full 67.679
_diffrn_reflns_theta_max 72.397
_diffrn_reflns_theta_min 2.692
_exptl_absorpt_coefficient_mu 2.728
_exptl_absorpt_correction_T_max 0.7514
_exptl_absorpt_correction_T_min 0.5807
_exptl_absorpt_correction_type multi-scan
_exptl_absorpt_process_details 'Bruker AXScale'
_exptl_crystal_colour red
_exptl_crystal_density_diffrn 1.103
_exptl_crystal_density_method 'not measured'
_exptl_crystal_description block
_exptl_crystal_F_000 1868
_exptl_crystal_size_max 0.430
_exptl_crystal_size_mid 0.300
_exptl_crystal_size_min 0.250
_refine_diff_density_max 0.246
_refine_diff_density_min -0.278
_refine_diff_density_rms 0.037
_refine_ls_abs_structure_details
;
 Refined as an inversion twin.
;
_refine_ls_abs_structure_Flack 0.218(7)
_refine_ls_extinction_method none
_refine_ls_goodness_of_fit_ref 1.012
_refine_ls_hydrogen_treatment constr
_refine_ls_matrix_type full
_refine_ls_number_parameters 566
_refine_ls_number_reflns 10327
_refine_ls_number_restraints 488
_refine_ls_restrained_S_all 1.000
_refine_ls_R_factor_all 0.0797
_refine_ls_R_factor_gt 0.0526
_refine_ls_shift/su_max 0.002
_refine_ls_shift/su_mean 0.000
_refine_ls_structure_factor_coef Fsqd
_refine_ls_weighting_details 'w=1/[\s^2^(Fo^2^)+(0.0858P)^2^+0.2294P] where P=(Fo^2^+2Fc^2^)/3'
_refine_ls_weighting_scheme calc
_refine_ls_wR_factor_gt 0.1399
_refine_ls_wR_factor_ref 0.1593
_reflns_Friedel_coverage 0.887
_reflns_Friedel_fraction_full 0.999
_reflns_Friedel_fraction_max 0.999
_reflns_number_gt 7319
_reflns_number_total 10327
_reflns_threshold_expression 'I > 2\s(I)'
_cod_data_source_file d0cc08180a2.cif
_cod_data_source_block FeH3r
_cod_depositor_comments 'Adding full bibliography for 7128186--7128192.cif.'
_cod_database_code 7128192
_shelx_shelxl_version_number 2017/1
_shelx_space_group_comment
;
The symmetry employed for this shelxl refinement is uniquely defined
by the following loop, which should always be used as a source of
symmetry information in preference to the above space-group names.
They are only intended as comments.
;
_shelx_estimated_absorpt_t_min 0.387
_shelx_estimated_absorpt_t_max 0.549

loop_
_space_group_symop_operation_xyz
'x, y, z'
'-x, -y, z'
'x+1/2, -y+1/2, z+1/2'
'-x+1/2, y+1/2, z+1/2'

loop_
_atom_site_label
_atom_site_type_symbol
_atom_site_fract_x
_atom_site_fract_y
_atom_site_fract_z
_atom_site_U_iso_or_equiv
_atom_site_adp_type
_atom_site_occupancy
_atom_site_site_symmetry_order
_atom_site_calc_flag
_atom_site_refinement_flags_posn
_atom_site_refinement_flags_adp
_atom_site_refinement_flags_occupancy
_atom_site_disorder_assembly
_atom_site_disorder_group
Fe01 Fe 0.73565(3) 0.37066(3) 0.57304(10) 0.0572(2) Uani 1 1 d . . . . .
C2D C 0.6357(8) 0.2393(6) 0.2655(18) 0.211(7) Uani 1 1 d . U . . .
H2DA H 0.644939 0.271808 0.323534 0.316 Uiso 1 1 calc R U . . .
H2DB H 0.669979 0.214783 0.256216 0.316 Uiso 1 1 calc R U . . .
H2DC H 0.603966 0.217106 0.304805 0.316 Uiso 1 1 calc R U . . .
C3D C 0.6662(7) 0.2695(6) 0.0422(16) 0.193(6) Uani 1 1 d . U . . .
H3DA H 0.656842 0.248894 -0.040307 0.290 Uiso 1 1 calc R U . . .
H3DB H 0.703519 0.256030 0.076745 0.290 Uiso 1 1 calc R U . . .
H3DC H 0.668514 0.310638 0.023658 0.290 Uiso 1 1 calc R U . . .
O25 O 0.27429(15) 0.54821(15) 0.6065(4) 0.0648(10) Uani 1 1 d . . . . .
O13A O 0.67175(17) 0.34847(14) 0.6830(4) 0.0637(9) Uani 1 1 d . . . . .
O32 O 0.68614(16) 0.37602(16) 0.4147(4) 0.0648(9) Uani 1 1 d . . . . .
O31 O 0.80476(19) 0.37986(19) 0.4361(5) 0.0752(11) Uani 1 1 d . . . . .
O14A O 0.75301(15) 0.28602(16) 0.5568(5) 0.0717(10) Uani 1 1 d . . . . .
O28 O 0.1299(2) 0.59777(19) 0.8369(6) 0.0920(14) Uani 1 1 d . . . . .
O9 O 0.5308(2) 0.4228(3) 0.1138(5) 0.1085(18) Uani 1 1 d . . . . .
O8A O 0.47516(18) 0.34573(17) 0.8311(5) 0.0796(11) Uani 1 1 d . . . . .
O27 O 0.2022(2) 0.62710(16) 0.7123(5) 0.0718(11) Uani 1 1 d . . . . .
N7 N 0.5939(2) 0.4010(2) 0.2799(5) 0.0737(13) Uani 1 1 d . . . . .
H7 H 0.595325 0.390659 0.364407 0.088 Uiso 1 1 calc R U . . .
O17 O 0.3332(2) 0.35147(18) 0.6425(6) 0.1008(17) Uani 1 1 d . . . . .
N7A N 0.5664(2) 0.35867(17) 0.7573(5) 0.0684(12) Uani 1 1 d . . . . .
H7A H 0.593833 0.384788 0.752235 0.082 Uiso 1 1 calc R U . . .
N18 N 0.3145(2) 0.44525(18) 0.6107(5) 0.0710(13) Uani 1 1 d . . . . .
H18 H 0.327727 0.475755 0.569130 0.085 Uiso 1 1 calc R U . . .
O16A O 0.7433(2) 0.19352(17) 0.5590(9) 0.1126(19) Uani 1 1 d . . . . .
C1A C 0.6414(2) 0.3001(2) 0.6748(6) 0.0576(12) Uani 1 1 d . . . . .
C24 C 0.2445(2) 0.5118(2) 0.6844(6) 0.0593(12) Uani 1 1 d . . . . .
N2B N 0.3720(3) 0.2114(3) 0.3797(7) 0.1040(19) Uani 1 1 d . . . . .
H2B H 0.366157 0.173249 0.336139 0.125 Uiso 1 1 calc R U . . .
O30 O 0.8524(2) 0.3901(3) 0.2480(6) 0.1002(15) Uani 1 1 d . . . . .
C8 C 0.5396(3) 0.4103(3) 0.2274(6) 0.0717(14) Uani 1 1 d . . . . .
C6A C 0.5825(2) 0.3029(2) 0.7168(6) 0.0635(13) Uani 1 1 d . . . . .
C9A C 0.5151(2) 0.3771(2) 0.8025(6) 0.0604(12) Uani 1 1 d . . . . .
C10A C 0.5093(2) 0.4405(2) 0.8095(5) 0.0578(11) Uani 1 1 d . . . . .
N1D N 0.6197(4) 0.2586(4) 0.1445(10) 0.129(3) Uani 1 1 d . U . . .
C12A C 0.5472(2) 0.5369(2) 0.8106(6) 0.0666(14) Uani 1 1 d . . . . .
H12A H 0.579505 0.562100 0.811962 0.080 Uiso 1 1 calc R U . . .
C19 C 0.2654(3) 0.4552(2) 0.6886(7) 0.0713(15) Uani 1 1 d . . . . .
N5B N 0.3594(2) 0.2876(3) 0.0439(7) 0.0925(17) Uani 1 1 d . . . . .
H5B H 0.316248 0.288969 0.053333 0.111 Uiso 1 1 calc R U . . .
C23 C 0.1958(2) 0.5268(2) 0.7600(6) 0.0644(13) Uani 1 1 d . . . . .
C12 C 0.4422(3) 0.3669(2) 0.5175(6) 0.0671(14) Uani 1 1 d . . . . .
H12 H 0.441653 0.340523 0.589733 0.080 Uiso 1 1 calc R U . . .
C11A C 0.5559(2) 0.4787(2) 0.8098(6) 0.0692(14) Uani 1 1 d . . . . .
H11A H 0.594380 0.464127 0.809466 0.083 Uiso 1 1 calc R U . . .
C2A C 0.6628(3) 0.2478(2) 0.6268(6) 0.0673(14) Uani 1 1 d . . . . .
C1 C 0.6953(3) 0.3936(2) 0.2931(6) 0.0638(12) Uani 1 1 d . . . . .
C5A C 0.5479(3) 0.2549(2) 0.7162(8) 0.087(2) Uani 1 1 d . . . . .
H5A H 0.508940 0.257359 0.746456 0.104 Uiso 1 1 calc R U . . .
C11 C 0.4903(3) 0.3695(2) 0.4337(6) 0.0670(13) Uani 1 1 d . . . . .
H11 H 0.522853 0.345857 0.451308 0.080 Uiso 1 1 calc R U . . .
C3A C 0.6257(3) 0.2002(2) 0.6270(8) 0.086(2) Uani 1 1 d . . . . .
H3A H 0.639943 0.164600 0.594839 0.103 Uiso 1 1 calc R U . . .
C6 C 0.6473(3) 0.4063(3) 0.2141(6) 0.0757(16) Uani 1 1 d . . . . .
C29 C 0.8031(3) 0.3891(3) 0.3149(7) 0.0721(14) Uani 1 1 d . . . . .
C2 C 0.7520(3) 0.3986(3) 0.2364(7) 0.0748(15) Uani 1 1 d . . . . .
C13 C 0.3950(3) 0.4026(2) 0.4963(6) 0.0675(13) Uani 1 1 d . . . . .
C4A C 0.5697(3) 0.2033(3) 0.6718(9) 0.091(2) Uani 1 1 d . . . . .
H4A H 0.545956 0.170003 0.672337 0.110 Uiso 1 1 calc R U . . .
C15 C 0.4440(3) 0.4409(3) 0.3049(7) 0.0770(16) Uani 1 1 d . . . . .
H15 H 0.443848 0.466078 0.230387 0.092 Uiso 1 1 calc R U . . .
C10 C 0.4911(2) 0.4062(2) 0.3250(6) 0.0646(13) Uani 1 1 d . . . . .
C15A C 0.7224(2) 0.2421(2) 0.5772(8) 0.0744(15) Uani 1 1 d . . . . .
C26 C 0.1748(3) 0.5869(2) 0.7678(6) 0.0652(13) Uani 1 1 d . . . . .
C14 C 0.3971(3) 0.4403(3) 0.3891(7) 0.0754(16) Uani 1 1 d . . . . .
H14 H 0.365788 0.465959 0.373905 0.091 Uiso 1 1 calc R U . . .
C20 C 0.2373(4) 0.4147(3) 0.7652(9) 0.098(2) Uani 1 1 d . . . . .
H20 H 0.251117 0.376343 0.767140 0.118 Uiso 1 1 calc R U . . .
C16 C 0.3451(2) 0.3973(2) 0.5881(7) 0.0720(15) Uani 1 1 d . . . . .
C3B C 0.3570(4) 0.2565(4) 0.2814(10) 0.118(3) Uani 1 1 d . . . . .
H3BA H 0.371823 0.293881 0.313247 0.142 Uiso 1 1 calc R U . . .
H3BB H 0.314316 0.259402 0.273686 0.142 Uiso 1 1 calc R U . . .
O5D O 0.5243(4) 0.2624(4) 0.1911(11) 0.177(3) Uani 1 1 d D . . . .
C3 C 0.7568(4) 0.4172(4) 0.1031(8) 0.112(3) Uani 1 1 d . . . . .
H3 H 0.794087 0.421728 0.064170 0.134 Uiso 1 1 calc R U . . .
C7B C 0.3725(4) 0.2659(4) -0.0905(10) 0.116(3) Uani 1 1 d . . . . .
H7BA H 0.344359 0.236307 -0.114754 0.173 Uiso 1 1 calc R U . . .
H7BB H 0.411621 0.249571 -0.091357 0.173 Uiso 1 1 calc R U . . .
H7BC H 0.370378 0.297458 -0.154898 0.173 Uiso 1 1 calc R U . . .
C22 C 0.1694(3) 0.4844(3) 0.8359(8) 0.089(2) Uani 1 1 d . . . . .
H22 H 0.136345 0.494041 0.887596 0.107 Uiso 1 1 calc R U . . .
C21 C 0.1891(4) 0.4297(3) 0.8390(10) 0.108(3) Uani 1 1 d . . . . .
H21 H 0.169795 0.401818 0.891812 0.129 Uiso 1 1 calc R U . . .
C6B C 0.3818(4) 0.3474(4) 0.0621(12) 0.137(4) Uani 1 1 d . . . . .
H6BA H 0.372140 0.360912 0.152017 0.206 Uiso 1 1 calc R U . . .
H6BB H 0.363938 0.372638 -0.004377 0.206 Uiso 1 1 calc R U . . .
H6BC H 0.423940 0.347576 0.050393 0.206 Uiso 1 1 calc R U . . .
C4D C 0.5660(5) 0.2704(6) 0.1076(14) 0.173(5) Uani 1 1 d D . . . .
H4D H 0.558305 0.284576 0.020394 0.207 Uiso 1 1 calc R U . . .
C1B C 0.4324(5) 0.2145(4) 0.4276(14) 0.157(5) Uani 1 1 d . . . . .
H1BA H 0.439064 0.184360 0.493912 0.235 Uiso 1 1 calc R U . . .
H1BB H 0.439229 0.252030 0.468581 0.235 Uiso 1 1 calc R U . . .
H1BC H 0.458896 0.209269 0.352149 0.235 Uiso 1 1 calc R U . . .
C4B C 0.3826(4) 0.2434(4) 0.1461(9) 0.104(2) Uani 1 1 d . . . . .
H4BA H 0.371517 0.204176 0.118172 0.124 Uiso 1 1 calc R U . . .
H4BB H 0.425353 0.245435 0.150453 0.124 Uiso 1 1 calc R U . . .
C5 C 0.6540(4) 0.4240(4) 0.0844(10) 0.121(3) Uani 1 1 d . U . . .
H5 H 0.620669 0.433012 0.032837 0.145 Uiso 1 1 calc R U . . .
C4 C 0.7076(5) 0.4289(6) 0.0279(9) 0.149(4) Uani 1 1 d . . . . .
H4 H 0.711265 0.440370 -0.062828 0.178 Uiso 1 1 calc R U . . .
C8B C 0.3302(6) 0.2166(5) 0.4902(12) 0.161(5) Uani 1 1 d . . . . .
H8B1 H 0.333318 0.254773 0.530014 0.241 Uiso 1 1 calc R U . . .
H8B2 H 0.338744 0.187516 0.558093 0.241 Uiso 1 1 calc R U . . .
H8B3 H 0.290876 0.210831 0.456013 0.241 Uiso 1 1 calc R U . . .

loop_
_atom_site_aniso_label
_atom_site_aniso_U_11
_atom_site_aniso_U_22
_atom_site_aniso_U_33
_atom_site_aniso_U_23
_atom_site_aniso_U_13
_atom_site_aniso_U_12
Fe01 0.0582(4) 0.0547(4) 0.0589(4) 0.0007(4) 0.0029(5) 0.0057(3)
C2D 0.31(2) 0.137(10) 0.185(12) 0.008(9) -0.067(13) 0.001(11)
C3D 0.196(13) 0.191(13) 0.192(14) -0.003(11) 0.037(11) -0.026(10)
O25 0.064(2) 0.0567(18) 0.074(3) -0.0017(17) 0.0140(18) 0.0018(15)
O13A 0.075(2) 0.0500(17) 0.066(2) -0.0048(17) 0.0074(19) 0.0006(16)
O32 0.058(2) 0.075(2) 0.062(2) 0.0047(18) 0.0020(17) 0.0035(16)
O31 0.062(2) 0.083(3) 0.081(3) 0.004(2) 0.008(2) 0.0057(19)
O14A 0.069(2) 0.0637(19) 0.083(3) -0.005(2) 0.015(2) 0.0064(15)
O28 0.083(3) 0.081(3) 0.112(4) -0.006(3) 0.033(3) 0.005(2)
O9 0.089(3) 0.185(5) 0.052(3) 0.004(3) -0.007(2) 0.016(3)
O8A 0.072(2) 0.070(2) 0.097(3) 0.004(2) 0.021(2) -0.0011(19)
O27 0.076(3) 0.059(2) 0.080(3) -0.0031(19) 0.007(2) 0.0080(18)
N7 0.069(3) 0.104(4) 0.048(3) 0.005(2) 0.001(2) 0.003(3)
O17 0.111(4) 0.057(2) 0.134(5) 0.019(2) 0.034(3) 0.015(2)
N7A 0.065(2) 0.052(2) 0.089(4) -0.003(2) 0.016(2) 0.0014(18)
N18 0.076(3) 0.049(2) 0.088(4) -0.001(2) 0.011(2) 0.0052(19)
O16A 0.096(3) 0.056(2) 0.185(6) -0.019(4) 0.030(4) 0.0142(19)
C1A 0.062(3) 0.052(2) 0.059(3) -0.002(2) 0.005(2) 0.004(2)
C24 0.058(3) 0.057(3) 0.063(3) -0.003(2) 0.000(2) -0.003(2)
N2B 0.138(5) 0.073(3) 0.101(5) -0.003(3) -0.004(4) -0.030(3)
O30 0.071(3) 0.136(4) 0.094(4) 0.011(3) 0.028(3) 0.004(3)
C8 0.071(3) 0.095(4) 0.050(3) -0.001(3) -0.004(3) 0.005(3)
C6A 0.066(3) 0.051(2) 0.073(4) -0.003(2) 0.013(3) 0.004(2)
C9A 0.064(3) 0.059(3) 0.058(3) 0.003(2) 0.005(2) 0.005(2)
C10A 0.065(3) 0.060(3) 0.048(3) 0.000(2) 0.003(2) 0.008(2)
N1D 0.120(6) 0.131(6) 0.134(7) -0.028(5) -0.003(5) -0.011(5)
C12A 0.055(3) 0.068(3) 0.077(4) 0.005(3) -0.008(3) 0.002(2)
C19 0.074(3) 0.051(3) 0.089(4) 0.000(3) 0.014(3) -0.002(2)
N5B 0.081(3) 0.099(4) 0.097(4) 0.002(3) 0.009(3) -0.028(3)
C23 0.069(3) 0.063(3) 0.061(3) -0.003(2) 0.008(3) -0.002(2)
C12 0.076(3) 0.064(3) 0.061(3) -0.002(2) -0.003(2) 0.015(3)
C11A 0.062(3) 0.068(3) 0.078(4) 0.008(3) 0.002(3) 0.004(2)
C2A 0.075(3) 0.049(2) 0.077(4) -0.003(2) 0.009(3) 0.006(2)
C1 0.072(3) 0.066(3) 0.054(3) -0.004(2) 0.006(2) 0.003(3)
C5A 0.072(4) 0.064(3) 0.125(6) -0.006(4) 0.016(4) -0.004(3)
C11 0.071(3) 0.073(3) 0.056(3) -0.003(3) -0.003(2) 0.012(3)
C3A 0.091(4) 0.049(3) 0.118(6) -0.010(3) 0.012(4) -0.003(3)
C6 0.069(3) 0.108(4) 0.050(3) 0.007(3) 0.001(3) 0.008(3)
C29 0.074(3) 0.073(3) 0.069(4) -0.004(3) 0.014(3) 0.002(3)
C2 0.078(3) 0.080(4) 0.067(4) 0.006(3) 0.014(3) 0.003(3)
C13 0.071(3) 0.058(3) 0.074(4) -0.007(3) 0.002(3) 0.010(2)
C4A 0.092(4) 0.060(3) 0.122(6) -0.009(3) 0.015(4) -0.012(3)
C15 0.083(4) 0.078(4) 0.070(4) 0.011(3) -0.001(3) 0.011(3)
C10 0.069(3) 0.072(3) 0.054(3) -0.005(3) -0.006(2) 0.003(2)
C15A 0.078(3) 0.053(2) 0.092(4) -0.011(3) 0.011(4) 0.015(2)
C26 0.067(3) 0.070(3) 0.059(3) -0.004(3) 0.003(3) 0.006(2)
C14 0.072(3) 0.070(3) 0.085(4) 0.007(3) 0.000(3) 0.010(3)
C20 0.119(6) 0.060(3) 0.115(6) 0.013(3) 0.040(5) 0.000(3)
C16 0.078(3) 0.053(2) 0.085(4) 0.000(3) 0.009(3) 0.005(2)
C3B 0.119(7) 0.132(7) 0.104(6) 0.003(5) 0.005(5) -0.006(5)
O5D 0.132(6) 0.177(7) 0.222(10) -0.008(7) 0.022(6) -0.019(5)
C3 0.092(5) 0.169(8) 0.075(5) 0.025(5) 0.028(4) 0.002(5)
C7B 0.138(7) 0.104(6) 0.105(6) -0.005(5) 0.035(6) -0.041(5)
C22 0.097(5) 0.074(3) 0.096(5) 0.004(3) 0.039(4) -0.005(3)
C21 0.121(6) 0.071(4) 0.132(7) 0.010(4) 0.053(5) -0.006(4)
C6B 0.161(8) 0.108(5) 0.143(8) -0.027(6) 0.056(8) -0.061(5)
C4D 0.130(8) 0.217(13) 0.171(13) -0.024(10) -0.014(7) -0.019(9)
C1B 0.169(8) 0.099(6) 0.201(12) -0.027(7) -0.078(9) -0.015(6)
C4B 0.095(5) 0.113(6) 0.102(5) -0.020(4) -0.009(4) -0.015(4)
C5 0.104(4) 0.180(7) 0.079(5) 0.029(5) 0.006(4) 0.003(5)
C4 0.111(6) 0.253(13) 0.082(6) 0.056(7) 0.016(4) -0.004(7)
C8B 0.232(13) 0.117(8) 0.132(9) -0.014(7) 0.046(9) 0.001(8)

loop_
_atom_type_symbol
_atom_type_description
_atom_type_scat_dispersion_real
_atom_type_scat_dispersion_imag
_atom_type_scat_source
C C 0.0181 0.0091 'International Tables Vol C Tables 4.2.6.8 and 6.1.1.4'
Fe Fe -1.1336 3.1974 'International Tables Vol C Tables 4.2.6.8 and 6.1.1.4'
N N 0.0311 0.0180 'International Tables Vol C Tables 4.2.6.8 and 6.1.1.4'
O O 0.0492 0.0322 'International Tables Vol C Tables 4.2.6.8 and 6.1.1.4'
H H 0.0000 0.0000 'International Tables Vol C Tables 4.2.6.8 and 6.1.1.4'

loop_
_geom_angle_atom_site_label_1
_geom_angle_atom_site_label_2
_geom_angle_atom_site_label_3
_geom_angle
_geom_angle_site_symmetry_1
_geom_angle_site_symmetry_3
_geom_angle_publ_flag
O13A Fe01 O25 94.26(16) . 2_665 ?
O13A Fe01 O32 91.88(17) . . ?
O25 Fe01 O32 90.47(16) 2_665 . ?
O13A Fe01 O27 99.18(19) . 2_665 ?
O25 Fe01 O27 86.51(15) 2_665 2_665 ?
O32 Fe01 O27 168.71(18) . 2_665 ?
O13A Fe01 O14A 86.23(15) . . ?
O25 Fe01 O14A 173.01(18) 2_665 . ?
O32 Fe01 O14A 96.49(18) . . ?
O27 Fe01 O14A 86.53(18) 2_665 . ?
O13A Fe01 O31 169.37(17) . . ?
O25 Fe01 O31 95.85(17) 2_665 . ?
O32 Fe01 O31 84.79(18) . . ?
O27 Fe01 O31 84.71(16) 2_665 . ?
O14A Fe01 O31 84.13(17) . . ?
C24 O25 Fe01 131.2(3) . 2_665 ?
C1A O13A Fe01 126.9(3) . . ?
C1 O32 Fe01 133.0(4) . . ?
C29 O31 Fe01 129.3(4) . . ?
C15A O14A Fe01 132.0(3) . . ?
C26 O27 Fe01 133.3(4) . 2_665 ?
C8 N7 C6 127.4(5) . . ?
C9A N7A C6A 128.7(5) . . ?
C16 N18 C19 131.3(5) . . ?
O13A C1A C2A 125.1(5) . . ?
O13A C1A C6A 116.3(4) . . ?
C2A C1A C6A 118.5(5) . . ?
O25 C24 C23 124.6(5) . . ?
O25 C24 C19 115.9(5) . . ?
C23 C24 C19 119.5(5) . . ?
C8B N2B C1B 111.7(9) . . ?
C8B N2B C3B 106.7(8) . . ?
C1B N2B C3B 113.6(7) . . ?
O9 C8 N7 124.0(6) . . ?
O9 C8 C10 120.9(6) . . ?
N7 C8 C10 115.1(5) . . ?
C5A C6A N7A 126.8(5) . . ?
C5A C6A C1A 121.0(5) . . ?
N7A C6A C1A 112.2(4) . . ?
O8A C9A N7A 124.1(5) . . ?
O8A C9A C10A 121.3(5) . . ?
N7A C9A C10A 114.6(5) . . ?
C11A C10A C12A 118.3(5) . 2_665 ?
C11A C10A C9A 124.4(5) . . ?
C12A C10A C9A 117.3(5) 2_665 . ?
C4D N1D C2D 125.5(14) . . ?
C4D N1D C3D 116.3(12) . . ?
C2D N1D C3D 118.2(13) . . ?
C11A C12A C10A 120.5(5) . 2_665 ?
C20 C19 N18 125.3(5) . . ?
C20 C19 C24 120.0(6) . . ?
N18 C19 C24 114.6(5) . . ?
C7B N5B C6B 111.1(6) . . ?
C7B N5B C4B 107.6(7) . . ?
C6B N5B C4B 114.9(7) . . ?
C22 C23 C24 118.0(5) . . ?
C22 C23 C26 120.0(5) . . ?
C24 C23 C26 121.8(5) . . ?
C13 C12 C11 120.4(5) . . ?
C12A C11A C10A 121.2(5) . . ?
C3A C2A C1A 118.4(5) . . ?
C3A C2A C15A 120.0(5) . . ?
C1A C2A C15A 121.6(5) . . ?
O32 C1 C6 117.9(5) . . ?
O32 C1 C2 123.0(6) . . ?
C6 C1 C2 119.0(6) . . ?
C6A C5A C4A 120.1(6) . . ?
C10 C11 C12 120.8(5) . . ?
C4A C3A C2A 122.4(6) . . ?
C5 C6 C1 120.8(6) . . ?
C5 C6 N7 124.8(6) . . ?
C1 C6 N7 114.4(5) . . ?
O31 C29 O30 118.4(6) . . ?
O31 C29 C2 126.2(6) . . ?
O30 C29 C2 115.3(6) . . ?
C3 C2 C1 118.2(6) . . ?
C3 C2 C29 120.1(6) . . ?
C1 C2 C29 121.5(6) . . ?
C12 C13 C14 118.2(6) . . ?
C12 C13 C16 117.8(5) . . ?
C14 C13 C16 124.0(5) . . ?
C3A C4A C5A 119.6(6) . . ?
C10 C15 C14 122.0(6) . . ?
C15 C10 C11 118.0(6) . . ?
C15 C10 C8 117.5(5) . . ?
C11 C10 C8 124.5(5) . . ?
O16A C15A O14A 119.9(5) . . ?
O16A C15A C2A 119.7(5) . . ?
O14A C15A C2A 120.4(4) . . ?
O27 C26 O28 120.0(5) . . ?
O27 C26 C23 121.0(5) . . ?
O28 C26 C23 118.9(5) . . ?
C15 C14 C13 120.5(6) . . ?
C19 C20 C21 120.1(6) . . ?
O17 C16 N18 122.2(6) . . ?
O17 C16 C13 121.3(5) . . ?
N18 C16 C13 116.4(5) . . ?
N2B C3B C4B 111.0(8) . . ?
C4 C3 C2 120.7(7) . . ?
C21 C22 C23 122.5(6) . . ?
C22 C21 C20 119.8(7) . . ?
N1D C4D O5D 119.3(13) . . ?
C3B C4B N5B 108.7(7) . . ?
C4 C5 C6 121.3(8) . . ?
C5 C4 C3 120.0(8) . . ?

loop_
_geom_bond_atom_site_label_1
_geom_bond_atom_site_label_2
_geom_bond_distance
_geom_bond_site_symmetry_2
_geom_bond_publ_flag
Fe01 O13A 1.912(4) . ?
Fe01 O25 1.937(4) 2_665 ?
Fe01 O32 1.958(4) . ?
Fe01 O27 2.002(5) 2_665 ?
Fe01 O14A 2.023(4) . ?
Fe01 O31 2.114(5) . ?
C2D N1D 1.345(17) . ?
C3D N1D 1.505(16) . ?
O25 C24 1.342(7) . ?
O13A C1A 1.332(6) . ?
O32 C1 1.302(7) . ?
O31 C29 1.233(8) . ?
O14A C15A 1.263(7) . ?
O28 C26 1.271(7) . ?
O9 C8 1.192(7) . ?
O8A C9A 1.212(7) . ?
O27 C26 1.261(7) . ?
N7 C8 1.376(8) . ?
N7 C6 1.402(8) . ?
O17 C16 1.232(7) . ?
N7A C9A 1.338(7) . ?
N7A C6A 1.413(6) . ?
N18 C16 1.342(6) . ?
N18 C19 1.395(7) . ?
O16A C15A 1.246(6) . ?
C1A C2A 1.402(7) . ?
C1A C6A 1.425(7) . ?
C24 C23 1.399(8) . ?
C24 C19 1.409(7) . ?
N2B C8B 1.472(13) . ?
N2B C1B 1.476(13) . ?
N2B C3B 1.482(11) . ?
O30 C29 1.320(7) . ?
C8 C10 1.489(9) . ?
C6A C5A 1.377(8) . ?
C9A C10A 1.488(7) . ?
C10A C11A 1.399(8) . ?
C10A C12A 1.405(7) 2_665 ?
N1D C4D 1.321(15) . ?
C12A C11A 1.376(8) . ?
C19 C20 1.379(9) . ?
N5B C7B 1.469(11) . ?
N5B C6B 1.499(9) . ?
N5B C4B 1.549(11) . ?
C23 C22 1.389(8) . ?
C23 C26 1.487(8) . ?
C12 C13 1.387(8) . ?
C12 C11 1.393(9) . ?
C2A C3A 1.402(8) . ?
C2A C15A 1.468(8) . ?
C1 C6 1.393(8) . ?
C1 C2 1.432(8) . ?
C5A C4A 1.381(9) . ?
C11 C10 1.384(8) . ?
C3A C4A 1.372(10) . ?
C6 C5 1.371(11) . ?
C29 C2 1.434(10) . ?
C2 C3 1.407(10) . ?
C13 C14 1.389(8) . ?
C13 C16 1.480(9) . ?
C15 C10 1.371(8) . ?
C15 C14 1.372(9) . ?
C20 C21 1.381(10) . ?
C3B C4B 1.509(13) . ?
O5D C4D 1.289(11) . ?
C3 C4 1.391(13) . ?
C22 C21 1.355(9) . ?
C5 C4 1.365(12) . ?

loop_
_geom_hbond_atom_site_label_D
_geom_hbond_atom_site_label_H
_geom_hbond_atom_site_label_A
_geom_hbond_distance_DH
_geom_hbond_distance_HA
_geom_hbond_distance_DA
_geom_hbond_angle_DHA
_geom_hbond_site_symmetry_A
_geom_hbond_publ_flag
N7A H7A O13A 0.88 2.11 2.553(6) 110.7 . yes
N18 H18 O25 0.88 2.13 2.577(5) 111.1 . yes
N2B H2B O28 1.00 1.76 2.687(7) 151.7 4_544 yes
N2B H2B O27 1.00 2.28 3.099(8) 138.7 4_544 yes
N5B H5B O14A 1.00 2.28 3.000(6) 127.9 3_454 yes
N5B H5B O16A 1.00 1.73 2.719(7) 167.7 3_454 yes
C5A H5A O8A 0.95 2.36 2.938(8) 118.6 . yes
C20 H20 O17 0.95 2.34 2.930(9) 119.6 . yes
C7B H7BC O17 0.98 2.54 3.458(12) 156.4 1_554 yes
C6B H6BC O8A 0.98 2.49 3.161(11) 125.1 1_554 yes
C1B H1BC O5D 0.98 2.53 3.370(18) 143.3 . yes
C4B H4BB O5D 0.99 2.35 3.332(12) 169.8 . yes
C5 H5 O9 0.95 2.24 2.859(10) 122.0 . yes
